data_4066933
loop_
_publ_author_name
'Berkefeld, Andr\'e'
'Troegel, Dennis'
'Burschka, Christian'
'Tacke, Reinhold'

_publ_section_title
;
 Synthesis and Characterization of
 {[Tris(trimethylsilyl)silyl]methyl}silanes of the Formula Type
 Me4&#x2212;nSi[CH2Si(SiMe3)3]n(n= 1&#x2212;3) and Derivatives
;
_journal_issue 20
_journal_name_full Organometallics
_journal_page_first 4548
_journal_paper_doi 10.1021/om100721t
_journal_volume 29
_journal_year 2010
_chemical_formula_moiety 'C21 H46 O3 Si5'
_chemical_formula_sum 'C21 H46 O3 Si5'
_chemical_formula_weight 487.03
_chemical_name_systematic
; 
 ? 
;
_space_group_IT_number 2
_symmetry_cell_setting triclinic
_symmetry_space_group_name_Hall '-P 1'
_symmetry_space_group_name_H-M 'P -1'
_atom_sites_solution_hydrogens geom
_atom_sites_solution_primary direct
_atom_sites_solution_secondary difmap
_audit_creation_method SHELXL-97
_cell_angle_alpha 79.739(14)
_cell_angle_beta 84.820(15)
_cell_angle_gamma 63.886(13)
_cell_formula_units_Z 2
_cell_length_a 9.8311(13)
_cell_length_b 11.0157(13)
_cell_length_c 15.9346(19)
_cell_measurement_reflns_used 5000
_cell_measurement_temperature 173(2)
_cell_measurement_theta_max 24.55
_cell_measurement_theta_min 7.4
_cell_volume 1524.6(4)
_computing_cell_refinement Stoe-IPDS
_computing_data_collection Stoe-IPDS
_computing_data_reduction Stoe-IPDS
_computing_molecular_graphics Ortep/Povray
_computing_publication_material Bruker-SHELXTL
_computing_structure_refinement 'SHELXL-97 (Sheldrick, 2008)'
_computing_structure_solution 'SHELXS-97 (Sheldrick, 2008)'
_diffrn_ambient_temperature 173(2)
_diffrn_measured_fraction_theta_full 0.953
_diffrn_measured_fraction_theta_max 0.953
_diffrn_measurement_device_type image_plate_Stoe-IPDS
_diffrn_measurement_method omega_scan
_diffrn_radiation_monochromator graphite
_diffrn_radiation_source 'fine-focus sealed tube'
_diffrn_radiation_type MoK\a
_diffrn_radiation_wavelength 0.71073
_diffrn_reflns_av_R_equivalents 0.0328
_diffrn_reflns_av_sigmaI/netI 0.0373
_diffrn_reflns_limit_h_max 13
_diffrn_reflns_limit_h_min -13
_diffrn_reflns_limit_k_max 15
_diffrn_reflns_limit_k_min -14
_diffrn_reflns_limit_l_max 21
_diffrn_reflns_limit_l_min -21
_diffrn_reflns_number 17727
_diffrn_reflns_theta_full 29.12
_diffrn_reflns_theta_max 29.12
_diffrn_reflns_theta_min 2.51
_exptl_absorpt_coefficient_mu 0.252
_exptl_absorpt_correction_type none
_exptl_crystal_colour colorless
_exptl_crystal_density_diffrn 1.061
_exptl_crystal_density_method 'not measured'
_exptl_crystal_description platelet
_exptl_crystal_F_000 532
_exptl_crystal_size_max .4
_exptl_crystal_size_mid .4
_exptl_crystal_size_min .1
_refine_diff_density_max 0.459
_refine_diff_density_min -0.337
_refine_diff_density_rms 0.054
_refine_ls_extinction_method none
_refine_ls_goodness_of_fit_ref 1.069
_refine_ls_hydrogen_treatment constr
_refine_ls_matrix_type full
_refine_ls_number_parameters 276
_refine_ls_number_reflns 7820
_refine_ls_number_restraints 0
_refine_ls_restrained_S_all 1.069
_refine_ls_R_factor_all 0.0539
_refine_ls_R_factor_gt 0.0387
_refine_ls_shift/su_max 0.001
_refine_ls_shift/su_mean 0.000
_refine_ls_structure_factor_coef Fsqd
_refine_ls_weighting_details 'calc w=1/[\s^2^(Fo^2^)+(0.0681P)^2^+0.1048P] where P=(Fo^2^+2Fc^2^)/3'
_refine_ls_weighting_scheme calc
_refine_ls_wR_factor_gt 0.1040
_refine_ls_wR_factor_ref 0.1161
_reflns_number_gt 5929
_reflns_number_total 7820
_reflns_threshold_expression >2sigma(I)
_cod_data_source_file om100721t_si_002.cif
_cod_data_source_block ber08b_Compound_9
_cod_original_cell_volume 1524.6(3)
_cod_original_sg_symbol_H-M P-1
_cod_database_code 4066933

loop_
_symmetry_equiv_pos_as_xyz
'x, y, z'
'-x, -y, -z'

loop_
_atom_site_label
_atom_site_type_symbol
_atom_site_fract_x
_atom_site_fract_y
_atom_site_fract_z
_atom_site_U_iso_or_equiv
_atom_site_adp_type
_atom_site_occupancy
_atom_site_symmetry_multiplicity
_atom_site_calc_flag
_atom_site_refinement_flags
C1 C -0.0889(3) 1.0815(3) 0.3193(2) 0.0725(8) Uani 1 1 d .
H1A H -0.0626 1.1485 0.2811 0.109 Uiso 1 1 calc R
H1B H -0.0453 1.0644 0.3755 0.109 Uiso 1 1 calc R
H1C H -0.1993 1.1173 0.3249 0.109 Uiso 1 1 calc R
C2 C -0.0936(2) 0.9543(2) 0.16493(13) 0.0507(5) Uani 1 1 d .
H2A H -0.2037 1.0075 0.1682 0.076 Uiso 1 1 calc R
H2B H -0.0702 0.8681 0.1448 0.076 Uiso 1 1 calc R
H2C H -0.0500 1.0069 0.1252 0.076 Uiso 1 1 calc R
C3 C -0.0792(2) 0.8001(2) 0.34663(14) 0.0537(5) Uani 1 1 d .
H3A H -0.0298 0.7739 0.4020 0.081 Uiso 1 1 calc R
H3B H -0.0542 0.7179 0.3213 0.081 Uiso 1 1 calc R
H3C H -0.1892 0.8478 0.3546 0.081 Uiso 1 1 calc R
C4 C 0.2852(2) 0.9793(2) 0.05686(11) 0.0426(4) Uani 1 1 d .
H4A H 0.1830 0.9872 0.0514 0.064 Uiso 1 1 calc R
H4B H 0.3601 0.8903 0.0433 0.064 Uiso 1 1 calc R
H4C H 0.2980 1.0526 0.0173 0.064 Uiso 1 1 calc R
C5 C 0.1953(3) 1.1768(2) 0.18580(14) 0.0545(5) Uani 1 1 d .
H5A H 0.2315 1.2363 0.1469 0.082 Uiso 1 1 calc R
H5B H 0.2040 1.1861 0.2449 0.082 Uiso 1 1 calc R
H5C H 0.0891 1.2032 0.1738 0.082 Uiso 1 1 calc R
C6 C 0.5184(2) 0.9537(2) 0.18074(13) 0.0523(5) Uani 1 1 d .
H6A H 0.5468 1.0111 0.1352 0.078 Uiso 1 1 calc R
H6B H 0.5814 0.8570 0.1763 0.078 Uiso 1 1 calc R
H6C H 0.5338 0.9718 0.2363 0.078 Uiso 1 1 calc R
C7 C 0.3250(3) 0.9796(3) 0.42254(16) 0.0683(7) Uani 1 1 d .
H7A H 0.3667 0.9676 0.4786 0.102 Uiso 1 1 calc R
H7B H 0.2165 1.0410 0.4226 0.102 Uiso 1 1 calc R
H7C H 0.3770 1.0192 0.3789 0.102 Uiso 1 1 calc R
C8 C 0.5629(2) 0.6925(3) 0.39957(13) 0.0540(5) Uani 1 1 d .
H8A H 0.6130 0.7270 0.3518 0.081 Uiso 1 1 calc R
H8B H 0.5789 0.5999 0.3940 0.081 Uiso 1 1 calc R
H8C H 0.6057 0.6901 0.4534 0.081 Uiso 1 1 calc R
C9 C 0.2585(3) 0.7355(3) 0.48775(11) 0.0559(5) Uani 1 1 d .
H9A H 0.2755 0.6440 0.4792 0.084 Uiso 1 1 calc R
H9B H 0.1494 0.7950 0.4879 0.084 Uiso 1 1 calc R
H9C H 0.3011 0.7296 0.5424 0.084 Uiso 1 1 calc R
C10 C 0.36228(16) 0.67175(16) 0.21154(10) 0.0307(3) Uani 1 1 d .
H10A H 0.3448 0.7031 0.1496 0.037 Uiso 1 1 calc R
H10B H 0.4709 0.6448 0.2200 0.037 Uiso 1 1 calc R
C11 C 0.4879(2) 0.3846(2) 0.16930(14) 0.0486(5) Uani 1 1 d .
H11A H 0.4699 0.4214 0.1086 0.073 Uiso 1 1 calc R
H11B H 0.4819 0.2967 0.1814 0.073 Uiso 1 1 calc R
H11C H 0.5888 0.3714 0.1839 0.073 Uiso 1 1 calc R
C12 C 0.3850(3) 0.4332(2) 0.34952(13) 0.0555(5) Uani 1 1 d .
H12A H 0.4826 0.4288 0.3629 0.083 Uiso 1 1 calc R
H12B H 0.3905 0.3407 0.3598 0.083 Uiso 1 1 calc R
H12C H 0.3054 0.4905 0.3859 0.083 Uiso 1 1 calc R
C13 C 0.14663(16) 0.53455(15) 0.20266(9) 0.0279(3) Uani 1 1 d .
C14 C 0.09757(16) 0.59422(16) 0.11912(9) 0.0282(3) Uani 1 1 d .
C15 C -0.04147(17) 0.61449(17) 0.08801(10) 0.0317(3) Uani 1 1 d .
H15 H -0.0705 0.6552 0.0308 0.038 Uiso 1 1 calc R
C16 C -0.13479(17) 0.57269(17) 0.14427(10) 0.0326(3) Uani 1 1 d .
C17 C -0.09278(18) 0.51289(17) 0.22785(10) 0.0344(3) Uani 1 1 d .
H17 H -0.1580 0.4852 0.2656 0.041 Uiso 1 1 calc R
C18 C 0.04658(17) 0.49408(16) 0.25547(9) 0.0317(3) Uani 1 1 d .
C19 C 0.14967(19) 0.70842(19) -0.01486(10) 0.0402(4) Uani 1 1 d .
H19A H 0.1295 0.6535 -0.0498 0.060 Uiso 1 1 calc R
H19B H 0.2296 0.7327 -0.0421 0.060 Uiso 1 1 calc R
H19C H 0.0571 0.7920 -0.0094 0.060 Uiso 1 1 calc R
C20 C -0.32635(19) 0.6505(2) 0.03841(12) 0.0446(4) Uani 1 1 d .
H20A H -0.3364 0.7444 0.0295 0.067 Uiso 1 1 calc R
H20B H -0.4252 0.6522 0.0314 0.067 Uiso 1 1 calc R
H20C H -0.2541 0.5996 -0.0034 0.067 Uiso 1 1 calc R
C21 C -0.0025(2) 0.3968(2) 0.39550(12) 0.0528(5) Uani 1 1 d .
H21A H -0.0974 0.4781 0.4014 0.079 Uiso 1 1 calc R
H21B H 0.0464 0.3577 0.4511 0.079 Uiso 1 1 calc R
H21C H -0.0242 0.3289 0.3744 0.079 Uiso 1 1 calc R
O1 O 0.19721(12) 0.63135(13) 0.06754(7) 0.0349(3) Uani 1 1 d .
O2 O -0.27300(13) 0.58550(14) 0.12239(8) 0.0432(3) Uani 1 1 d .
O3 O 0.09584(14) 0.43396(14) 0.33667(7) 0.0429(3) Uani 1 1 d .
Si1 Si 0.25485(4) 0.83209(4) 0.26396(2) 0.02664(10) Uani 1 1 d .
Si2 Si -0.01080(5) 0.91658(5) 0.27391(3) 0.03364(11) Uani 1 1 d .
Si3 Si 0.31308(5) 0.99405(5) 0.17005(3) 0.03287(11) Uani 1 1 d .
Si4 Si 0.35348(5) 0.80869(5) 0.39863(3) 0.03814(12) Uani 1 1 d .
Si5 Si 0.34011(5) 0.50864(4) 0.23491(3) 0.03048(10) Uani 1 1 d .

loop_
_atom_site_aniso_label
_atom_site_aniso_U_11
_atom_site_aniso_U_22
_atom_site_aniso_U_33
_atom_site_aniso_U_23
_atom_site_aniso_U_13
_atom_site_aniso_U_12
C1 0.0485(12) 0.0628(16) 0.114(2) -0.0533(15) 0.0255(12) -0.0218(11)
C2 0.0347(8) 0.0588(13) 0.0548(11) 0.0015(9) -0.0110(7) -0.0188(8)
C3 0.0467(10) 0.0635(14) 0.0567(11) -0.0115(10) 0.0163(8) -0.0314(10)
C4 0.0515(10) 0.0373(10) 0.0330(8) 0.0006(7) -0.0002(7) -0.0161(8)
C5 0.0727(14) 0.0344(11) 0.0521(11) -0.0075(8) 0.0050(9) -0.0201(9)
C6 0.0473(10) 0.0712(15) 0.0522(11) -0.0101(10) 0.0047(8) -0.0389(10)
C7 0.0898(17) 0.0676(16) 0.0579(13) -0.0244(11) -0.0140(12) -0.0358(14)
C8 0.0403(9) 0.0708(15) 0.0454(10) -0.0012(9) -0.0116(7) -0.0200(9)
C9 0.0610(12) 0.0755(16) 0.0285(8) -0.0053(9) 0.0049(8) -0.0290(11)
C10 0.0276(6) 0.0309(8) 0.0325(7) -0.0053(6) 0.0027(5) -0.0121(6)
C11 0.0326(8) 0.0351(10) 0.0739(13) -0.0195(9) -0.0015(8) -0.0066(7)
C12 0.0619(12) 0.0595(14) 0.0484(11) 0.0169(9) -0.0234(9) -0.0346(11)
C13 0.0276(6) 0.0246(7) 0.0303(7) -0.0034(5) 0.0006(5) -0.0108(5)
C14 0.0283(6) 0.0258(8) 0.0291(7) -0.0044(5) 0.0020(5) -0.0109(5)
C15 0.0292(7) 0.0330(9) 0.0311(7) -0.0055(6) -0.0007(5) -0.0116(6)
C16 0.0279(7) 0.0312(8) 0.0406(8) -0.0118(6) 0.0017(6) -0.0126(6)
C17 0.0347(7) 0.0349(9) 0.0379(8) -0.0078(6) 0.0081(6) -0.0198(7)
C18 0.0360(7) 0.0289(8) 0.0298(7) -0.0032(6) 0.0023(6) -0.0145(6)
C19 0.0396(8) 0.0417(10) 0.0317(8) 0.0044(7) 0.0015(6) -0.0149(7)
C20 0.0321(8) 0.0497(11) 0.0521(10) -0.0130(8) -0.0067(7) -0.0146(7)
C21 0.0599(12) 0.0618(14) 0.0376(9) 0.0057(8) 0.0074(8) -0.0337(10)
O1 0.0312(5) 0.0429(7) 0.0290(5) 0.0029(4) 0.0007(4) -0.0180(5)
O2 0.0317(6) 0.0554(8) 0.0480(7) -0.0095(6) -0.0005(5) -0.0233(5)
O3 0.0464(7) 0.0504(8) 0.0312(6) 0.0066(5) -0.0006(5) -0.0252(6)
Si1 0.02490(18) 0.0291(2) 0.02616(18) -0.00413(15) -0.00011(13) -0.01198(15)
Si2 0.02612(19) 0.0348(3) 0.0405(2) -0.01159(18) 0.00468(16) -0.01255(17)
Si3 0.0358(2) 0.0301(2) 0.0342(2) -0.00425(16) 0.00242(16) -0.01638(18)
Si4 0.0387(2) 0.0470(3) 0.0290(2) -0.00742(19) -0.00365(16) -0.0176(2)
Si5 0.02874(19) 0.0260(2) 0.0341(2) -0.00148(16) -0.00396(15) -0.01011(16)

loop_
_atom_type_symbol
_atom_type_description
_atom_type_scat_dispersion_real
_atom_type_scat_dispersion_imag
_atom_type_scat_source
C C 0.0033 0.0016 'International Tables Vol C Tables 4.2.6.8 and 6.1.1.4'
H H 0.0000 0.0000 'International Tables Vol C Tables 4.2.6.8 and 6.1.1.4'
O O 0.0106 0.0060 'International Tables Vol C Tables 4.2.6.8 and 6.1.1.4'
Si Si 0.0817 0.0704 'International Tables Vol C Tables 4.2.6.8 and 6.1.1.4'

loop_
_geom_angle_atom_site_label_1
_geom_angle_atom_site_label_2
_geom_angle_atom_site_label_3
_geom_angle
Si5 C10 Si1 127.27(8)
C14 C13 C18 115.34(13)
C14 C13 Si5 119.27(11)
C18 C13 Si5 125.35(11)
O1 C14 C13 114.94(12)
O1 C14 C15 121.18(13)
C13 C14 C15 123.87(13)
C16 C15 C14 117.41(14)
O2 C16 C17 114.85(14)
O2 C16 C15 123.61(14)
C17 C16 C15 121.54(14)
C16 C17 C18 118.90(14)
O3 C18 C17 121.87(14)
O3 C18 C13 115.20(13)
C17 C18 C13 122.94(14)
C14 O1 C19 119.00(12)
C16 O2 C20 118.08(13)
C18 O3 C21 118.61(14)
C10 Si1 Si3 101.44(5)
C10 Si1 Si2 117.04(5)
Si3 Si1 Si2 108.12(3)
C10 Si1 Si4 112.02(5)
Si3 Si1 Si4 107.70(3)
Si2 Si1 Si4 109.78(3)
C3 Si2 C2 109.11(10)
C3 Si2 C1 106.31(12)
C2 Si2 C1 108.19(12)
C3 Si2 Si1 114.25(7)
C2 Si2 Si1 110.40(7)
C1 Si2 Si1 108.34(8)
C5 Si3 C6 108.20(11)
C5 Si3 C4 107.92(9)
C6 Si3 C4 107.53(9)
C5 Si3 Si1 114.91(7)
C6 Si3 Si1 109.62(7)
C4 Si3 Si1 108.41(6)
C7 Si4 C9 106.98(12)
C7 Si4 C8 108.54(12)
C9 Si4 C8 108.66(10)
C7 Si4 Si1 110.80(8)
C9 Si4 Si1 112.21(7)
C8 Si4 Si1 109.54(7)
C12 Si5 C10 109.11(9)
C12 Si5 C11 106.81(11)
C10 Si5 C11 107.18(8)
C12 Si5 C13 113.69(8)
C10 Si5 C13 111.73(7)
C11 Si5 C13 107.99(8)

loop_
_geom_bond_atom_site_label_1
_geom_bond_atom_site_label_2
_geom_bond_distance
C1 Si2 1.885(2)
C2 Si2 1.884(2)
C3 Si2 1.878(2)
C4 Si3 1.8943(18)
C5 Si3 1.879(2)
C6 Si3 1.8831(19)
C7 Si4 1.881(2)
C8 Si4 1.886(2)
C9 Si4 1.885(2)
C10 Si5 1.8725(17)
C10 Si1 1.9123(16)
C11 Si5 1.8862(19)
C12 Si5 1.8716(19)
C13 C14 1.401(2)
C13 C18 1.406(2)
C13 Si5 1.8999(15)
C14 O1 1.3748(17)
C14 C15 1.407(2)
C15 C16 1.391(2)
C16 O2 1.3736(18)
C16 C17 1.388(2)
C17 C18 1.393(2)
C18 O3 1.3684(19)
C19 O1 1.4238(19)
C20 O2 1.426(2)
C21 O3 1.425(2)
Si1 Si3 2.3544(7)
Si1 Si2 2.3559(7)
Si1 Si4 2.3602(7)

loop_
_geom_torsion_atom_site_label_1
_geom_torsion_atom_site_label_2
_geom_torsion_atom_site_label_3
_geom_torsion_atom_site_label_4
_geom_torsion
C18 C13 C14 O1 -178.95(14)
Si5 C13 C14 O1 -1.08(19)
C18 C13 C14 C15 0.3(2)
Si5 C13 C14 C15 178.15(12)
O1 C14 C15 C16 179.36(15)
C13 C14 C15 C16 0.2(2)
C14 C15 C16 O2 -179.60(14)
C14 C15 C16 C17 -0.2(2)
O2 C16 C17 C18 179.19(14)
C15 C16 C17 C18 -0.3(2)
C16 C17 C18 O3 -179.02(15)
C16 C17 C18 C13 0.8(2)
C14 C13 C18 O3 179.06(14)
Si5 C13 C18 O3 1.3(2)
C14 C13 C18 C17 -0.8(2)
Si5 C13 C18 C17 -178.50(12)
C13 C14 O1 C19 -172.03(14)
C15 C14 O1 C19 8.7(2)
C17 C16 O2 C20 177.80(15)
C15 C16 O2 C20 -2.7(2)
C17 C18 O3 C21 -3.5(3)
C13 C18 O3 C21 176.66(17)
Si5 C10 Si1 Si3 -165.98(9)
Si5 C10 Si1 Si2 -48.62(11)
Si5 C10 Si1 Si4 79.42(10)
C10 Si1 Si2 C3 66.31(10)
Si3 Si1 Si2 C3 179.97(8)
Si4 Si1 Si2 C3 -62.80(8)
C10 Si1 Si2 C2 -57.10(10)
Si3 Si1 Si2 C2 56.56(8)
Si4 Si1 Si2 C2 173.79(8)
C10 Si1 Si2 C1 -175.41(12)
Si3 Si1 Si2 C1 -61.75(11)
Si4 Si1 Si2 C1 55.48(11)
C10 Si1 Si3 C5 167.53(9)
Si2 Si1 Si3 C5 43.87(9)
Si4 Si1 Si3 C5 -74.70(9)
C10 Si1 Si3 C6 -70.39(9)
Si2 Si1 Si3 C6 165.95(8)
Si4 Si1 Si3 C6 47.38(8)
C10 Si1 Si3 C4 46.72(8)
Si2 Si1 Si3 C4 -76.93(7)
Si4 Si1 Si3 C4 164.50(7)
C10 Si1 Si4 C7 150.35(11)
Si3 Si1 Si4 C7 39.65(10)
Si2 Si1 Si4 C7 -77.85(10)
C10 Si1 Si4 C9 -90.15(10)
Si3 Si1 Si4 C9 159.15(9)
Si2 Si1 Si4 C9 41.65(9)
C10 Si1 Si4 C8 30.63(10)
Si3 Si1 Si4 C8 -80.08(9)
Si2 Si1 Si4 C8 162.43(8)
Si1 C10 Si5 C12 -60.13(13)
Si1 C10 Si5 C11 -175.44(10)
Si1 C10 Si5 C13 66.45(11)
C14 C13 Si5 C12 178.07(14)
C18 C13 Si5 C12 -4.29(18)
C14 C13 Si5 C10 54.04(14)
C18 C13 Si5 C10 -128.32(14)
C14 C13 Si5 C11 -63.59(15)
C18 C13 Si5 C11 114.05(15)
